data_7221478
loop_
_publ_author_name
'Hulliger, F.'
'Siegrist, T.'

_publ_section_title
;
 The Crystal Structures of Ba Se2 and Ba Se3
;
_journal_name_full
;
Zeitschrift fuer Naturforschung, Teil B. Anorganische Chemie, Organische 
Chemie (33,1978-41,1986)
;
_journal_page_first 14
_journal_page_last 15
_journal_volume 36
_journal_year 1981
_chemical_formula_sum 'Ba Se3'
_space_group_IT_number 113
_symmetry_space_group_name_Hall 'P -4 2ab'
_symmetry_space_group_name_H-M 'P -4 21 m'
_cell_angle_alpha 90
_cell_angle_beta 90
_cell_angle_gamma 90
_cell_formula_units_Z 2
_cell_length_a 7.2802
_cell_length_b 7.2802
_cell_length_c 4.2495
_cell_volume 225.229
_citation_journal_id_ASTM ZNBAD2
_cod_data_source_file Hulliger_ZNBAD2_1981_10.cif
_cod_data_source_block Ba1Se3
_cod_original_cell_volume 225.2291
_cod_original_formula_sum 'Ba1 Se3'
_cod_database_code 7221478

loop_
_symmetry_equiv_pos_as_xyz
x,y,z
y,-x,-z
-x,-y,z
-y,x,-z
x+1/2,-y+1/2,-z
-y+1/2,-x+1/2,z
-x+1/2,y+1/2,-z
y+1/2,x+1/2,z

loop_
_atom_site_label
_atom_site_type_symbol
_atom_site_fract_x
_atom_site_fract_y
_atom_site_fract_z
_atom_site_occupancy
_atom_site_U_iso_or_equiv
Ba1 Ba 0 0 0 1 0.0
Se2 Se 0.189 0.689 0.485 1 0.0
Se1 Se 0 0.5 0.175 1 0.0
